data_8106025
loop_
_publ_author_name
'Lee, See Mun'
'Lo, Kong Mun'
'Tiekink, Edward R.T.'

_publ_section_title
;
 Crystal structure of
 4-chloro-N&#x2032;-[(1E)-(3-ethoxy-2-hydroxyphenyl)methylidene]benzohydrazide
 -- a Z&#x2032; = 3 structure, C16H15ClN2O3
;
_journal_issue 6
_journal_name_full 'Zeitschrift f\"ur Kristallographie - New Crystal Structures'
_journal_page_first 1341
_journal_page_last 1344
_journal_paper_doi 10.1515/ncrs-2019-0528
_journal_volume 234
_journal_year 2019
_chemical_formula_moiety 'C16 H15 Cl N2 O3'
_chemical_formula_sum 'C16 H15 Cl N2 O3'
_chemical_formula_weight 318.75
_space_group_crystal_system orthorhombic
_space_group_IT_number 61
_space_group_name_Hall '-P 2ac 2ab'
_space_group_name_H-M_alt 'P b c a'
_atom_sites_solution_hydrogens mixed
_atom_sites_solution_primary direct
_atom_sites_solution_secondary difmap
_audit_creation_method SHELXL-2014/7
_cell_angle_alpha 90
_cell_angle_beta 90
_cell_angle_gamma 90
_cell_formula_units_Z 24
_cell_length_a 18.7178(2)
_cell_length_b 15.2296(2)
_cell_length_c 32.0558(3)
_cell_measurement_reflns_used 14393
_cell_measurement_temperature 100(2)
_cell_measurement_theta_max 76.4502
_cell_measurement_theta_min 2.7314
_cell_volume 9137.97(18)
_computing_cell_refinement 'CrysAlisPro [1]'
_computing_data_collection 'CrysAlisPro [1]'
_computing_data_reduction 'CrysAlisPro [1]'
_computing_molecular_graphics 'ORTEP-3 for Windows [4]'
_computing_publication_material 'SHELXL-2014/7 [3]'
_computing_structure_refinement 'SHELXL-2014/7 [3]'
_computing_structure_solution 'SHELXT 2014/5 [2]'
_diffrn_ambient_temperature 100(2)
_diffrn_detector_area_resol_mean 10.4041
_diffrn_measured_fraction_theta_full 0.999
_diffrn_measured_fraction_theta_max 0.989
_diffrn_measurement_device_type 'Agilent Technologies SuperNova Dual diffractometer with Atlas detector'
_diffrn_measurement_method '\w scan'
_diffrn_radiation_monochromator Mirror
_diffrn_radiation_source 'SuperNova (Cu) X-ray Source'
_diffrn_radiation_type CuK\a
_diffrn_radiation_wavelength 1.54184
_diffrn_reflns_av_R_equivalents 0.0337
_diffrn_reflns_av_unetI/netI 0.0281
_diffrn_reflns_Laue_measured_fraction_full 0.999
_diffrn_reflns_Laue_measured_fraction_max 0.989
_diffrn_reflns_limit_h_max 23
_diffrn_reflns_limit_h_min -20
_diffrn_reflns_limit_k_max 19
_diffrn_reflns_limit_k_min -16
_diffrn_reflns_limit_l_max 26
_diffrn_reflns_limit_l_min -39
_diffrn_reflns_number 31906
_diffrn_reflns_point_group_measured_fraction_full 0.999
_diffrn_reflns_point_group_measured_fraction_max 0.989
_diffrn_reflns_theta_full 67.684
_diffrn_reflns_theta_max 76.649
_diffrn_reflns_theta_min 3.631
_exptl_absorpt_coefficient_mu 2.350
_exptl_absorpt_correction_T_max 1.00000
_exptl_absorpt_correction_T_min 0.60462
_exptl_absorpt_correction_type multi-scan
_exptl_absorpt_process_details 'CrysAlis PRO [1]'
_exptl_crystal_colour yellow
_exptl_crystal_density_diffrn 1.390
_exptl_crystal_description block
_exptl_crystal_F_000 3984
_exptl_crystal_size_max 0.300
_exptl_crystal_size_mid 0.240
_exptl_crystal_size_min 0.120
_refine_diff_density_max 0.769
_refine_diff_density_min -0.709
_refine_diff_density_rms 0.062
_refine_ls_extinction_coef .
_refine_ls_extinction_method none
_refine_ls_goodness_of_fit_ref 1.015
_refine_ls_hydrogen_treatment mixed
_refine_ls_matrix_type full
_refine_ls_number_parameters 616
_refine_ls_number_reflns 9519
_refine_ls_number_restraints 6
_refine_ls_restrained_S_all 1.015
_refine_ls_R_factor_all 0.0456
_refine_ls_R_factor_gt 0.0407
_refine_ls_shift/su_max 0.001
_refine_ls_shift/su_mean 0.000
_refine_ls_structure_factor_coef Fsqd
_refine_ls_weighting_details 'w=1/[\s^2^(Fo^2^)+(0.0585P)^2^+4.5170P] where P=(Fo^2^+2Fc^2^)/3'
_refine_ls_weighting_scheme calc
_refine_ls_wR_factor_gt 0.1053
_refine_ls_wR_factor_ref 0.1099
_reflns_Friedel_coverage 0.000
_reflns_Friedel_fraction_full .
_reflns_Friedel_fraction_max .
_reflns_number_gt 8480
_reflns_number_total 9519
_reflns_threshold_expression 'I > 2\s(I)'
_cod_data_source_file suppl_ncrs-2019-0528_suppl.cif
_cod_data_source_block shelx
_cod_database_code 8106025
_shelx_shelxl_version_number 2014/7
_shelx_space_group_comment
;
The symmetry employed for this shelxl refinement is uniquely defined
by the following loop, which should always be used as a source of
symmetry information in preference to the above space-group names.
They are only intended as comments.
;
_shelx_estimated_absorpt_t_min 0.539
_shelx_estimated_absorpt_t_max 0.766

loop_
_space_group_symop_operation_xyz
'x, y, z'
'-x+1/2, -y, z+1/2'
'x+1/2, -y+1/2, -z'
'-x, y+1/2, -z+1/2'
'-x, -y, -z'
'x-1/2, y, -z-1/2'
'-x-1/2, y-1/2, z'
'x, -y-1/2, z-1/2'

loop_
_atom_site_label
_atom_site_type_symbol
_atom_site_fract_x
_atom_site_fract_y
_atom_site_fract_z
_atom_site_U_iso_or_equiv
_atom_site_adp_type
_atom_site_occupancy
_atom_site_site_symmetry_order
_atom_site_calc_flag
_atom_site_refinement_flags_posn
_atom_site_refinement_flags_adp
_atom_site_refinement_flags_occupancy
_atom_site_disorder_assembly
_atom_site_disorder_group
Cl1 Cl 0.70677(3) 0.23421(4) 0.08440(2) 0.04725(13) Uani 1 1 d . . . . .
Cl2 Cl 1.02412(3) 0.40652(4) 0.45858(2) 0.04883(14) Uani 1 1 d . . . . .
Cl3 Cl 0.70514(2) 0.96072(3) 0.10114(2) 0.03421(11) Uani 1 1 d . . . . .
O1 O 0.51429(6) 0.28828(8) 0.38072(3) 0.0256(2) Uani 1 1 d D . . . .
H1O H 0.5356(11) 0.2820(15) 0.3580(4) 0.038 Uiso 1 1 d D U . . .
O2 O 0.46888(6) 0.29100(8) 0.45669(3) 0.0294(2) Uani 1 1 d . . . . .
O3 O 0.52798(6) 0.26789(8) 0.26463(3) 0.0255(2) Uani 1 1 d . . . . .
O4 O 0.67005(6) 0.56582(8) 0.23750(3) 0.0264(2) Uani 1 1 d D . . . .
H4O H 0.6892(12) 0.5517(15) 0.2602(4) 0.040 Uiso 1 1 d D U . . .
O5 O 0.59621(7) 0.59094(8) 0.16997(4) 0.0328(3) Uani 1 1 d . . . . .
O6 O 0.80607(7) 0.56269(10) 0.31806(4) 0.0396(3) Uani 1 1 d . . . . .
O7 O 0.67117(5) 0.64894(7) 0.37859(3) 0.0218(2) Uani 1 1 d D . . . .
H7O H 0.6634(12) 0.6760(13) 0.3561(4) 0.033 Uiso 1 1 d D U . . .
O8 O 0.67684(6) 0.54346(8) 0.44266(3) 0.0283(2) Uani 1 1 d . . . . .
O9 O 0.71534(5) 0.78524(8) 0.29089(3) 0.0241(2) Uani 1 1 d . . . . .
N1 N 0.61641(6) 0.26216(8) 0.32920(4) 0.0198(2) Uani 1 1 d . . . . .
H2N H 0.6870(5) 0.2555(13) 0.2839(6) 0.024 Uiso 1 1 d D U . . .
N2 N 0.64083(6) 0.25484(9) 0.28917(4) 0.0206(2) Uani 1 1 d D . . . .
N3 N 0.67912(7) 0.49141(9) 0.30934(4) 0.0255(3) Uani 1 1 d . . . . .
N4 N 0.72222(8) 0.46748(9) 0.34182(4) 0.0262(3) Uani 1 1 d D . . . .
H4N H 0.7052(11) 0.4381(13) 0.3631(5) 0.031 Uiso 1 1 d D U . . .
N5 N 0.60035(7) 0.70692(8) 0.31556(4) 0.0198(2) Uani 1 1 d . . . . .
N6 N 0.60059(6) 0.75046(8) 0.27797(4) 0.0196(2) Uani 1 1 d D . . . .
H6N H 0.5608(7) 0.7556(13) 0.2637(5) 0.023 Uiso 1 1 d D U . . .
C1 C 0.56437(8) 0.27817(10) 0.41057(4) 0.0199(3) Uani 1 1 d . . . . .
C2 C 0.54069(8) 0.27973(10) 0.45242(5) 0.0218(3) Uani 1 1 d . . . . .
C3 C 0.58974(9) 0.26936(10) 0.48449(5) 0.0246(3) Uani 1 1 d . . . . .
H3 H 0.5742 0.2717 0.5127 0.030 Uiso 1 1 calc R U . . .
C4 C 0.66195(9) 0.25553(11) 0.47545(5) 0.0263(3) Uani 1 1 d . . . . .
H4 H 0.6950 0.2473 0.4976 0.032 Uiso 1 1 calc R U . . .
C5 C 0.68583(8) 0.25371(10) 0.43487(5) 0.0232(3) Uani 1 1 d . . . . .
H5 H 0.7351 0.2448 0.4291 0.028 Uiso 1 1 calc R U . . .
C6 C 0.63712(8) 0.26512(9) 0.40187(4) 0.0189(3) Uani 1 1 d . . . . .
C7 C 0.66222(7) 0.25704(10) 0.35905(4) 0.0195(3) Uani 1 1 d . . . . .
H7 H 0.7115 0.2482 0.3533 0.023 Uiso 1 1 calc R U . . .
C8 C 0.59214(8) 0.25925(10) 0.25817(4) 0.0196(3) Uani 1 1 d . . . . .
C9 C 0.62332(7) 0.25333(10) 0.21538(4) 0.0203(3) Uani 1 1 d . . . . .
C10 C 0.59394(8) 0.30620(11) 0.18417(5) 0.0252(3) Uani 1 1 d . . . . .
H10 H 0.5561 0.3456 0.1906 0.030 Uiso 1 1 calc R U . . .
C11 C 0.62024(9) 0.30093(12) 0.14376(5) 0.0296(3) Uani 1 1 d . . . . .
H11 H 0.6009 0.3368 0.1223 0.036 Uiso 1 1 calc R U . . .
C12 C 0.67504(9) 0.24271(12) 0.13525(5) 0.0296(3) Uani 1 1 d . . . . .
C13 C 0.70541(9) 0.19004(12) 0.16578(5) 0.0274(3) Uani 1 1 d . . . . .
H13 H 0.7432 0.1508 0.1592 0.033 Uiso 1 1 calc R U . . .
C14 C 0.67928(8) 0.19604(10) 0.20624(4) 0.0233(3) Uani 1 1 d . . . . .
H14 H 0.6996 0.1610 0.2277 0.028 Uiso 1 1 calc R U . . .
C15 C 0.43933(10) 0.29242(15) 0.49749(5) 0.0374(4) Uani 1 1 d . . . . .
H15A H 0.4521 0.3479 0.5118 0.045 Uiso 1 1 calc R U . . .
H15B H 0.4583 0.2428 0.5141 0.045 Uiso 1 1 calc R U . . .
C16 C 0.35951(10) 0.28498(14) 0.49350(6) 0.0378(4) Uani 1 1 d . . . . .
H16A H 0.3417 0.3317 0.4752 0.057 Uiso 1 1 calc R U . . .
H16B H 0.3375 0.2907 0.5211 0.057 Uiso 1 1 calc R U . . .
H16C H 0.3472 0.2277 0.4816 0.057 Uiso 1 1 calc R U . . .
C17 C 0.60095(9) 0.53996(10) 0.23869(5) 0.0250(3) Uani 1 1 d . . . . .
C18 C 0.55938(9) 0.55638(11) 0.20300(5) 0.0284(3) Uani 1 1 d . . . . .
C19 C 0.48673(10) 0.53751(12) 0.20322(6) 0.0341(4) Uani 1 1 d . . . . .
H19 H 0.4583 0.5508 0.1795 0.041 Uiso 1 1 calc R U . . .
C20 C 0.45546(10) 0.49912(13) 0.23816(6) 0.0375(4) Uani 1 1 d . . . . .
H20 H 0.4055 0.4879 0.2384 0.045 Uiso 1 1 calc R U . . .
C21 C 0.49641(10) 0.47738(11) 0.27228(6) 0.0331(4) Uani 1 1 d . . . . .
H21 H 0.4750 0.4489 0.2955 0.040 Uiso 1 1 calc R U . . .
C22 C 0.56960(9) 0.49704(10) 0.27305(5) 0.0265(3) Uani 1 1 d . . . . .
C23 C 0.61245(9) 0.47228(10) 0.30918(5) 0.0267(3) Uani 1 1 d . . . . .
H23 H 0.5913 0.4426 0.3321 0.032 Uiso 1 1 calc R U . . .
C24 C 0.78782(9) 0.50665(11) 0.34305(5) 0.0277(3) Uani 1 1 d . . . . .
C25 C 0.83791(9) 0.47564(11) 0.37638(5) 0.0255(3) Uani 1 1 d . . . . .
C26 C 0.86842(11) 0.53822(11) 0.40257(5) 0.0337(4) Uani 1 1 d . . . . .
H26 H 0.8513 0.5969 0.4020 0.040 Uiso 1 1 calc R U . . .
C27 C 0.92309(11) 0.51612(12) 0.42936(5) 0.0346(4) Uani 1 1 d . . . . .
H27 H 0.9429 0.5585 0.4477 0.041 Uiso 1 1 calc R U . . .
C28 C 0.94831(10) 0.43126(12) 0.42892(5) 0.0326(4) Uani 1 1 d . . . . .
C29 C 0.91801(12) 0.36699(12) 0.40424(6) 0.0377(4) Uani 1 1 d . . . . .
H29 H 0.9354 0.3084 0.4051 0.045 Uiso 1 1 calc R U . . .
C30 C 0.86141(11) 0.38974(11) 0.37805(5) 0.0332(4) Uani 1 1 d . . . . .
H30 H 0.8390 0.3461 0.3614 0.040 Uiso 1 1 calc R U . . .
C31 C 0.56162(11) 0.58467(13) 0.13011(6) 0.0360(4) Uani 1 1 d . . . . .
H31A H 0.5196 0.6241 0.1292 0.043 Uiso 1 1 calc R U . . .
H31B H 0.5452 0.5238 0.1252 0.043 Uiso 1 1 calc R U . . .
C32 C 0.61505(12) 0.61098(15) 0.09745(6) 0.0431(4) Uani 1 1 d . . . . .
H32A H 0.6308 0.6714 0.1026 0.065 Uiso 1 1 calc R U . . .
H32B H 0.5929 0.6074 0.0698 0.065 Uiso 1 1 calc R U . . .
H32C H 0.6563 0.5714 0.0986 0.065 Uiso 1 1 calc R U . . .
C33 C 0.60971(8) 0.60769(10) 0.38903(4) 0.0204(3) Uani 1 1 d . . . . .
C34 C 0.61165(8) 0.55055(10) 0.42375(5) 0.0237(3) Uani 1 1 d . . . . .
C35 C 0.55008(9) 0.50664(11) 0.43577(5) 0.0294(3) Uani 1 1 d . . . . .
H35 H 0.5513 0.4686 0.4593 0.035 Uiso 1 1 calc R U . . .
C36 C 0.48643(9) 0.51764(12) 0.41383(6) 0.0326(4) Uani 1 1 d . . . . .
H36 H 0.4446 0.4876 0.4226 0.039 Uiso 1 1 calc R U . . .
C37 C 0.48397(9) 0.57194(11) 0.37944(5) 0.0283(3) Uani 1 1 d . . . . .
H37 H 0.4405 0.5790 0.3645 0.034 Uiso 1 1 calc R U . . .
C38 C 0.54564(8) 0.61702(10) 0.36634(5) 0.0220(3) Uani 1 1 d . . . . .
C39 C 0.54352(8) 0.66727(10) 0.32763(5) 0.0217(3) Uani 1 1 d . . . . .
H39 H 0.5009 0.6706 0.3117 0.026 Uiso 1 1 calc R U . . .
C40 C 0.66375(7) 0.78660(9) 0.26694(4) 0.0194(3) Uani 1 1 d . . . . .
C41 C 0.66906(7) 0.82919(10) 0.22515(4) 0.0197(3) Uani 1 1 d . . . . .
C42 C 0.72202(8) 0.89326(10) 0.22056(5) 0.0230(3) Uani 1 1 d . . . . .
H42 H 0.7509 0.9087 0.2438 0.028 Uiso 1 1 calc R U . . .
C43 C 0.73302(8) 0.93446(11) 0.18268(5) 0.0252(3) Uani 1 1 d . . . . .
H43 H 0.7686 0.9785 0.1797 0.030 Uiso 1 1 calc R U . . .
C44 C 0.69057(8) 0.90969(11) 0.14913(5) 0.0241(3) Uani 1 1 d . . . . .
C45 C 0.63763(8) 0.84671(11) 0.15254(5) 0.0237(3) Uani 1 1 d . . . . .
H45 H 0.6091 0.8315 0.1291 0.028 Uiso 1 1 calc R U . . .
C46 C 0.62692(7) 0.80602(10) 0.19093(4) 0.0213(3) Uani 1 1 d . . . . .
H46 H 0.5909 0.7625 0.1938 0.026 Uiso 1 1 calc R U . . .
C47 C 0.68035(10) 0.48873(12) 0.47914(5) 0.0333(4) Uani 1 1 d . . . . .
H47A H 0.6640 0.4286 0.4724 0.040 Uiso 1 1 calc R U . . .
H47B H 0.6492 0.5127 0.5013 0.040 Uiso 1 1 calc R U . . .
C48 C 0.75665(11) 0.48689(15) 0.49370(6) 0.0435(5) Uani 1 1 d . . . . .
H48A H 0.7867 0.4607 0.4720 0.065 Uiso 1 1 calc R U . . .
H48B H 0.7601 0.4519 0.5193 0.065 Uiso 1 1 calc R U . . .
H48C H 0.7728 0.5469 0.4993 0.065 Uiso 1 1 calc R U . . .

loop_
_atom_site_aniso_label
_atom_site_aniso_U_11
_atom_site_aniso_U_22
_atom_site_aniso_U_33
_atom_site_aniso_U_23
_atom_site_aniso_U_13
_atom_site_aniso_U_12
Cl1 0.0519(3) 0.0736(4) 0.01626(19) 0.00140(18) 0.00763(17) 0.0013(2)
Cl2 0.0565(3) 0.0519(3) 0.0380(2) -0.0004(2) -0.0203(2) 0.0095(2)
Cl3 0.03049(19) 0.0487(2) 0.02340(18) 0.01010(16) -0.00204(14) -0.00948(17)
O1 0.0170(5) 0.0403(6) 0.0194(5) 0.0003(4) 0.0000(4) 0.0019(4)
O2 0.0214(5) 0.0443(7) 0.0224(5) -0.0029(5) 0.0062(4) -0.0026(5)
O3 0.0152(5) 0.0398(6) 0.0216(5) -0.0010(4) -0.0012(4) 0.0016(4)
O4 0.0222(5) 0.0303(6) 0.0266(5) -0.0008(4) 0.0029(4) 0.0001(4)
O5 0.0354(6) 0.0350(6) 0.0280(6) 0.0020(5) -0.0031(5) -0.0052(5)
O6 0.0320(6) 0.0491(8) 0.0377(7) 0.0186(6) 0.0010(5) -0.0016(6)
O7 0.0193(5) 0.0257(5) 0.0204(5) 0.0019(4) -0.0021(4) -0.0028(4)
O8 0.0294(6) 0.0326(6) 0.0228(5) 0.0071(4) -0.0028(4) -0.0005(5)
O9 0.0164(5) 0.0360(6) 0.0200(5) -0.0005(4) -0.0025(4) 0.0005(4)
N1 0.0189(6) 0.0250(6) 0.0156(5) -0.0001(4) 0.0008(4) 0.0005(5)
N2 0.0150(5) 0.0324(7) 0.0143(5) -0.0007(5) 0.0005(4) 0.0010(5)
N3 0.0286(7) 0.0236(6) 0.0242(6) -0.0027(5) 0.0020(5) 0.0037(5)
N4 0.0306(7) 0.0245(6) 0.0235(6) 0.0010(5) 0.0033(5) 0.0032(5)
N5 0.0199(6) 0.0213(6) 0.0182(5) -0.0002(4) -0.0007(4) 0.0014(5)
N6 0.0168(5) 0.0240(6) 0.0180(5) 0.0014(5) -0.0031(4) 0.0003(5)
C1 0.0195(7) 0.0213(7) 0.0189(6) -0.0018(5) -0.0006(5) -0.0009(5)
C2 0.0203(7) 0.0237(7) 0.0215(7) -0.0019(5) 0.0040(5) -0.0022(5)
C3 0.0292(8) 0.0279(8) 0.0169(6) -0.0016(5) 0.0027(6) -0.0023(6)
C4 0.0273(8) 0.0333(8) 0.0184(7) -0.0009(6) -0.0041(6) 0.0022(6)
C5 0.0201(7) 0.0287(7) 0.0207(7) -0.0026(6) -0.0023(5) 0.0019(6)
C6 0.0186(6) 0.0209(7) 0.0172(6) -0.0007(5) -0.0006(5) -0.0004(5)
C7 0.0160(6) 0.0239(7) 0.0186(6) -0.0005(5) 0.0000(5) 0.0016(5)
C8 0.0170(6) 0.0235(7) 0.0184(6) 0.0000(5) -0.0012(5) -0.0003(5)
C9 0.0164(6) 0.0273(7) 0.0171(6) 0.0000(5) -0.0025(5) -0.0035(5)
C10 0.0217(7) 0.0308(8) 0.0232(7) 0.0031(6) -0.0035(6) -0.0011(6)
C11 0.0291(8) 0.0400(9) 0.0197(7) 0.0078(6) -0.0048(6) -0.0044(7)
C12 0.0308(8) 0.0419(9) 0.0161(7) -0.0005(6) 0.0013(6) -0.0066(7)
C13 0.0258(7) 0.0348(8) 0.0214(7) -0.0042(6) 0.0015(6) 0.0002(6)
C14 0.0227(7) 0.0287(8) 0.0184(6) -0.0008(6) -0.0027(5) -0.0006(6)
C15 0.0292(9) 0.0596(12) 0.0234(8) -0.0060(8) 0.0093(6) 0.0057(8)
C16 0.0295(9) 0.0487(11) 0.0352(9) -0.0073(8) 0.0154(7) -0.0011(8)
C17 0.0257(7) 0.0192(7) 0.0301(8) -0.0050(6) 0.0015(6) 0.0001(6)
C18 0.0321(8) 0.0217(7) 0.0314(8) -0.0022(6) -0.0008(6) -0.0029(6)
C19 0.0322(9) 0.0303(8) 0.0399(9) 0.0001(7) -0.0076(7) -0.0043(7)
C20 0.0260(8) 0.0363(9) 0.0501(10) -0.0003(8) -0.0032(7) -0.0088(7)
C21 0.0320(9) 0.0283(8) 0.0390(9) -0.0009(7) 0.0037(7) -0.0083(7)
C22 0.0279(8) 0.0202(7) 0.0312(8) -0.0040(6) 0.0015(6) -0.0014(6)
C23 0.0314(8) 0.0199(7) 0.0288(7) -0.0016(6) 0.0045(6) -0.0004(6)
C24 0.0294(8) 0.0284(8) 0.0252(7) 0.0008(6) 0.0042(6) 0.0046(6)
C25 0.0285(7) 0.0258(7) 0.0224(7) 0.0019(6) 0.0042(6) 0.0008(6)
C26 0.0477(10) 0.0232(8) 0.0303(8) -0.0030(6) -0.0009(7) 0.0048(7)
C27 0.0490(10) 0.0280(8) 0.0267(8) -0.0033(6) -0.0038(7) -0.0025(8)
C28 0.0422(9) 0.0336(9) 0.0219(7) 0.0018(6) -0.0041(7) 0.0038(7)
C29 0.0549(11) 0.0258(8) 0.0325(8) -0.0017(7) -0.0093(8) 0.0111(8)
C30 0.0454(10) 0.0258(8) 0.0285(8) -0.0027(6) -0.0064(7) 0.0008(7)
C31 0.0408(10) 0.0342(9) 0.0330(8) 0.0031(7) -0.0089(7) 0.0020(7)
C32 0.0504(12) 0.0477(11) 0.0313(9) 0.0056(8) -0.0041(8) 0.0031(9)
C33 0.0215(7) 0.0194(6) 0.0204(6) -0.0021(5) 0.0021(5) -0.0011(5)
C34 0.0277(7) 0.0219(7) 0.0215(7) -0.0011(6) 0.0013(6) 0.0008(6)
C35 0.0350(8) 0.0264(8) 0.0267(7) 0.0036(6) 0.0038(6) -0.0045(7)
C36 0.0293(8) 0.0326(9) 0.0360(9) 0.0032(7) 0.0063(7) -0.0098(7)
C37 0.0218(7) 0.0314(8) 0.0319(8) -0.0002(7) 0.0002(6) -0.0044(6)
C38 0.0207(7) 0.0213(7) 0.0238(7) -0.0012(5) 0.0013(5) -0.0008(6)
C39 0.0181(6) 0.0231(7) 0.0239(7) -0.0016(6) -0.0023(5) 0.0016(5)
C40 0.0159(6) 0.0224(7) 0.0198(6) -0.0043(5) -0.0009(5) 0.0027(5)
C41 0.0151(6) 0.0240(7) 0.0199(6) -0.0018(5) 0.0000(5) 0.0026(5)
C42 0.0185(6) 0.0279(7) 0.0224(7) -0.0020(6) -0.0040(5) -0.0015(6)
C43 0.0210(7) 0.0279(7) 0.0266(7) 0.0005(6) -0.0018(6) -0.0038(6)
C44 0.0210(7) 0.0310(8) 0.0202(7) 0.0024(6) 0.0004(5) 0.0010(6)
C45 0.0165(6) 0.0344(8) 0.0202(6) -0.0028(6) -0.0019(5) -0.0001(6)
C46 0.0156(6) 0.0265(7) 0.0219(7) -0.0024(6) 0.0001(5) -0.0012(5)
C47 0.0421(9) 0.0334(9) 0.0245(7) 0.0092(7) 0.0003(7) 0.0045(7)
C48 0.0435(11) 0.0586(12) 0.0284(8) 0.0127(8) -0.0024(8) 0.0127(9)

loop_
_atom_type_symbol
_atom_type_description
_atom_type_scat_dispersion_real
_atom_type_scat_dispersion_imag
_atom_type_scat_source
C C 0.0181 0.0091 'International Tables Vol C Tables 4.2.6.8 and 6.1.1.4'
H H 0.0000 0.0000 'International Tables Vol C Tables 4.2.6.8 and 6.1.1.4'
N N 0.0311 0.0180 'International Tables Vol C Tables 4.2.6.8 and 6.1.1.4'
O O 0.0492 0.0322 'International Tables Vol C Tables 4.2.6.8 and 6.1.1.4'
Cl Cl 0.3639 0.7018 'International Tables Vol C Tables 4.2.6.8 and 6.1.1.4'

loop_
_geom_angle_atom_site_label_1
_geom_angle_atom_site_label_2
_geom_angle_atom_site_label_3
_geom_angle
_geom_angle_site_symmetry_1
_geom_angle_site_symmetry_3
C1 O1 H1O 105.9(16) . .
C2 O2 C15 118.60(13) . .
C17 O4 H4O 108.0(16) . .
C18 O5 C31 115.84(14) . .
C33 O7 H7O 107.0(15) . .
C34 O8 C47 116.57(13) . .
C7 N1 N2 118.06(12) . .
C8 N2 N1 117.47(12) . .
C8 N2 H2N 121.4(13) . .
N1 N2 H2N 120.5(13) . .
C23 N3 N4 121.15(14) . .
N3 N4 C24 115.86(13) . .
N3 N4 H4N 121.0(14) . .
C24 N4 H4N 121.9(14) . .
C39 N5 N6 119.61(12) . .
C40 N6 N5 115.38(12) . .
C40 N6 H6N 124.7(13) . .
N5 N6 H6N 119.8(13) . .
O1 C1 C6 123.34(13) . .
O1 C1 C2 116.98(13) . .
C6 C1 C2 119.67(13) . .
O2 C2 C3 126.38(13) . .
O2 C2 C1 114.01(13) . .
C3 C2 C1 119.61(14) . .
C2 C3 C4 120.22(14) . .
C2 C3 H3 119.9 . .
C4 C3 H3 119.9 . .
C5 C4 C3 120.86(14) . .
C5 C4 H4 119.6 . .
C3 C4 H4 119.6 . .
C4 C5 C6 119.86(14) . .
C4 C5 H5 120.1 . .
C6 C5 H5 120.1 . .
C1 C6 C5 119.77(13) . .
C1 C6 C7 120.80(13) . .
C5 C6 C7 119.29(13) . .
N1 C7 C6 118.74(13) . .
N1 C7 H7 120.6 . .
C6 C7 H7 120.6 . .
O3 C8 N2 122.84(13) . .
O3 C8 C9 123.00(13) . .
N2 C8 C9 114.15(12) . .
C14 C9 C10 120.38(14) . .
C14 C9 C8 121.63(13) . .
C10 C9 C8 117.98(13) . .
C11 C10 C9 119.71(15) . .
C11 C10 H10 120.1 . .
C9 C10 H10 120.1 . .
C12 C11 C10 118.95(15) . .
C12 C11 H11 120.5 . .
C10 C11 H11 120.5 . .
C11 C12 C13 122.37(15) . .
C11 C12 Cl1 119.06(13) . .
C13 C12 Cl1 118.57(14) . .
C14 C13 C12 118.45(15) . .
C14 C13 H13 120.8 . .
C12 C13 H13 120.8 . .
C13 C14 C9 120.13(14) . .
C13 C14 H14 119.9 . .
C9 C14 H14 119.9 . .
O2 C15 C16 107.90(14) . .
O2 C15 H15A 110.1 . .
C16 C15 H15A 110.1 . .
O2 C15 H15B 110.1 . .
C16 C15 H15B 110.1 . .
H15A C15 H15B 108.4 . .
C15 C16 H16A 109.5 . .
C15 C16 H16B 109.5 . .
H16A C16 H16B 109.5 . .
C15 C16 H16C 109.5 . .
H16A C16 H16C 109.5 . .
H16B C16 H16C 109.5 . .
O4 C17 C18 117.03(14) . .
O4 C17 C22 123.73(15) . .
C18 C17 C22 119.23(15) . .
O5 C18 C19 125.19(16) . .
O5 C18 C17 114.78(15) . .
C19 C18 C17 120.03(16) . .
C18 C19 C20 120.14(17) . .
C18 C19 H19 119.9 . .
C20 C19 H19 119.9 . .
C21 C20 C19 120.42(16) . .
C21 C20 H20 119.8 . .
C19 C20 H20 119.8 . .
C20 C21 C22 120.44(17) . .
C20 C21 H21 119.8 . .
C22 C21 H21 119.8 . .
C21 C22 C17 119.48(16) . .
C21 C22 C23 119.72(15) . .
C17 C22 C23 120.79(15) . .
N3 C23 C22 118.68(15) . .
N3 C23 H23 120.7 . .
C22 C23 H23 120.7 . .
O6 C24 N4 122.60(15) . .
O6 C24 C25 120.92(15) . .
N4 C24 C25 116.46(14) . .
C30 C25 C26 119.61(16) . .
C30 C25 C24 121.71(15) . .
C26 C25 C24 118.10(15) . .
C27 C26 C25 120.88(16) . .
C27 C26 H26 119.6 . .
C25 C26 H26 119.6 . .
C28 C27 C26 118.55(16) . .
C28 C27 H27 120.7 . .
C26 C27 H27 120.7 . .
C27 C28 C29 122.07(17) . .
C27 C28 Cl2 118.36(14) . .
C29 C28 Cl2 119.47(14) . .
C28 C29 C30 118.72(16) . .
C28 C29 H29 120.6 . .
C30 C29 H29 120.6 . .
C25 C30 C29 120.02(16) . .
C25 C30 H30 120.0 . .
C29 C30 H30 120.0 . .
O5 C31 C32 107.60(15) . .
O5 C31 H31A 110.2 . .
C32 C31 H31A 110.2 . .
O5 C31 H31B 110.2 . .
C32 C31 H31B 110.2 . .
H31A C31 H31B 108.5 . .
C31 C32 H32A 109.5 . .
C31 C32 H32B 109.5 . .
H32A C32 H32B 109.5 . .
C31 C32 H32C 109.5 . .
H32A C32 H32C 109.5 . .
H32B C32 H32C 109.5 . .
O7 C33 C34 117.31(13) . .
O7 C33 C38 123.30(13) . .
C34 C33 C38 119.35(14) . .
O8 C34 C35 125.49(14) . .
O8 C34 C33 114.88(13) . .
C35 C34 C33 119.63(15) . .
C34 C35 C36 120.80(15) . .
C34 C35 H35 119.6 . .
C36 C35 H35 119.6 . .
C37 C36 C35 120.28(15) . .
C37 C36 H36 119.9 . .
C35 C36 H36 119.9 . .
C36 C37 C38 120.25(15) . .
C36 C37 H37 119.9 . .
C38 C37 H37 119.9 . .
C37 C38 C33 119.65(14) . .
C37 C38 C39 119.18(14) . .
C33 C38 C39 120.99(13) . .
N5 C39 C38 118.76(13) . .
N5 C39 H39 120.6 . .
C38 C39 H39 120.6 . .
O9 C40 N6 121.00(13) . .
O9 C40 C41 120.93(13) . .
N6 C40 C41 118.07(12) . .
C46 C41 C42 119.60(13) . .
C46 C41 C40 123.91(13) . .
C42 C41 C40 116.43(13) . .
C43 C42 C41 120.97(13) . .
C43 C42 H42 119.5 . .
C41 C42 H42 119.5 . .
C42 C43 C44 118.14(14) . .
C42 C43 H43 120.9 . .
C44 C43 H43 120.9 . .
C45 C44 C43 122.46(14) . .
C45 C44 Cl3 119.37(12) . .
C43 C44 Cl3 118.17(12) . .
C44 C45 C46 118.79(13) . .
C44 C45 H45 120.6 . .
C46 C45 H45 120.6 . .
C45 C46 C41 120.03(14) . .
C45 C46 H46 120.0 . .
C41 C46 H46 120.0 . .
O8 C47 C48 107.87(15) . .
O8 C47 H47A 110.1 . .
C48 C47 H47A 110.1 . .
O8 C47 H47B 110.1 . .
C48 C47 H47B 110.1 . .
H47A C47 H47B 108.4 . .
C47 C48 H48A 109.5 . .
C47 C48 H48B 109.5 . .
H48A C48 H48B 109.5 . .
C47 C48 H48C 109.5 . .
H48A C48 H48C 109.5 . .
H48B C48 H48C 109.5 . .

loop_
_geom_bond_atom_site_label_1
_geom_bond_atom_site_label_2
_geom_bond_distance
_geom_bond_site_symmetry_2
Cl1 C12 1.7395(16) .
Cl2 C28 1.7493(18) .
Cl3 C44 1.7449(15) .
O1 C1 1.3482(18) .
O1 H1O 0.836(10) .
O2 C2 1.3620(18) .
O2 C15 1.4201(19) .
O3 C8 1.2256(18) .
O4 C17 1.3526(19) .
O4 H4O 0.838(10) .
O5 C18 1.369(2) .
O5 C31 1.435(2) .
O6 C24 1.219(2) .
O7 C33 1.3527(18) .
O7 H7O 0.844(9) .
O8 C34 1.3668(19) .
O8 C47 1.4376(19) .
O9 C40 1.2340(18) .
N1 C7 1.2871(19) .
N1 N2 1.3666(17) .
N2 C8 1.3501(18) .
N2 H2N 0.881(9) .
N3 C23 1.282(2) .
N3 N4 1.3665(19) .
N4 C24 1.366(2) .
N4 H4N 0.876(9) .
N5 C39 1.283(2) .
N5 N6 1.3753(17) .
N6 C40 1.3511(19) .
N6 H6N 0.876(9) .
C1 C6 1.404(2) .
C1 C2 1.413(2) .
C2 C3 1.387(2) .
C3 C4 1.398(2) .
C3 H3 0.9500 .
C4 C5 1.376(2) .
C4 H4 0.9500 .
C5 C6 1.407(2) .
C5 H5 0.9500 .
C6 C7 1.4560(19) .
C7 H7 0.9500 .
C8 C9 1.4933(19) .
C9 C14 1.394(2) .
C9 C10 1.397(2) .
C10 C11 1.388(2) .
C10 H10 0.9500 .
C11 C12 1.383(3) .
C11 H11 0.9500 .
C12 C13 1.387(2) .
C13 C14 1.389(2) .
C13 H13 0.9500 .
C14 H14 0.9500 .
C15 C16 1.504(2) .
C15 H15A 0.9900 .
C15 H15B 0.9900 .
C16 H16A 0.9800 .
C16 H16B 0.9800 .
C16 H16C 0.9800 .
C17 C18 1.406(2) .
C17 C22 1.409(2) .
C18 C19 1.390(2) .
C19 C20 1.392(3) .
C19 H19 0.9500 .
C20 C21 1.376(3) .
C20 H20 0.9500 .
C21 C22 1.403(2) .
C21 H21 0.9500 .
C22 C23 1.458(2) .
C23 H23 0.9500 .
C24 C25 1.498(2) .
C25 C30 1.381(2) .
C25 C26 1.393(2) .
C26 C27 1.378(3) .
C26 H26 0.9500 .
C27 C28 1.376(3) .
C27 H27 0.9500 .
C28 C29 1.380(3) .
C29 C30 1.395(3) .
C29 H29 0.9500 .
C30 H30 0.9500 .
C31 C32 1.502(3) .
C31 H31A 0.9900 .
C31 H31B 0.9900 .
C32 H32A 0.9800 .
C32 H32B 0.9800 .
C32 H32C 0.9800 .
C33 C34 1.413(2) .
C33 C38 1.410(2) .
C34 C35 1.387(2) .
C35 C36 1.394(3) .
C35 H35 0.9500 .
C36 C37 1.379(2) .
C36 H36 0.9500 .
C37 C38 1.407(2) .
C37 H37 0.9500 .
C38 C39 1.458(2) .
C39 H39 0.9500 .
C40 C41 1.492(2) .
C41 C46 1.396(2) .
C41 C42 1.399(2) .
C42 C43 1.382(2) .
C42 H42 0.9500 .
C43 C44 1.389(2) .
C43 H43 0.9500 .
C44 C45 1.383(2) .
C45 C46 1.392(2) .
C45 H45 0.9500 .
C46 H46 0.9500 .
C47 C48 1.503(3) .
C47 H47A 0.9900 .
C47 H47B 0.9900 .
C48 H48A 0.9800 .
C48 H48B 0.9800 .
C48 H48C 0.9800 .

loop_
_geom_torsion_atom_site_label_1
_geom_torsion_atom_site_label_2
_geom_torsion_atom_site_label_3
_geom_torsion_atom_site_label_4
_geom_torsion
_geom_torsion_site_symmetry_1
_geom_torsion_site_symmetry_2
_geom_torsion_site_symmetry_3
_geom_torsion_site_symmetry_4
C7 N1 N2 C8 179.22(14) . . . .
C23 N3 N4 C24 -166.67(14) . . . .
C39 N5 N6 C40 -176.92(13) . . . .
C15 O2 C2 C3 -0.2(2) . . . .
C15 O2 C2 C1 179.21(15) . . . .
O1 C1 C2 O2 0.4(2) . . . .
C6 C1 C2 O2 -178.68(13) . . . .
O1 C1 C2 C3 179.78(14) . . . .
C6 C1 C2 C3 0.7(2) . . . .
O2 C2 C3 C4 177.96(15) . . . .
C1 C2 C3 C4 -1.4(2) . . . .
C2 C3 C4 C5 1.3(2) . . . .
C3 C4 C5 C6 -0.6(2) . . . .
O1 C1 C6 C5 -178.98(14) . . . .
C2 C1 C6 C5 0.0(2) . . . .
O1 C1 C6 C7 -3.3(2) . . . .
C2 C1 C6 C7 175.65(14) . . . .
C4 C5 C6 C1 -0.1(2) . . . .
C4 C5 C6 C7 -175.81(15) . . . .
N2 N1 C7 C6 179.72(13) . . . .
C1 C6 C7 N1 0.0(2) . . . .
C5 C6 C7 N1 175.72(14) . . . .
N1 N2 C8 O3 -1.3(2) . . . .
N1 N2 C8 C9 178.31(13) . . . .
O3 C8 C9 C14 -140.76(16) . . . .
N2 C8 C9 C14 39.7(2) . . . .
O3 C8 C9 C10 38.2(2) . . . .
N2 C8 C9 C10 -141.38(14) . . . .
C14 C9 C10 C11 0.6(2) . . . .
C8 C9 C10 C11 -178.35(14) . . . .
C9 C10 C11 C12 0.3(2) . . . .
C10 C11 C12 C13 -0.8(3) . . . .
C10 C11 C12 Cl1 178.59(13) . . . .
C11 C12 C13 C14 0.3(3) . . . .
Cl1 C12 C13 C14 -179.08(13) . . . .
C12 C13 C14 C9 0.6(2) . . . .
C10 C9 C14 C13 -1.1(2) . . . .
C8 C9 C14 C13 177.81(14) . . . .
C2 O2 C15 C16 -167.40(15) . . . .
C31 O5 C18 C19 -17.5(2) . . . .
C31 O5 C18 C17 162.50(14) . . . .
O4 C17 C18 O5 4.8(2) . . . .
C22 C17 C18 O5 -174.25(14) . . . .
O4 C17 C18 C19 -175.21(15) . . . .
C22 C17 C18 C19 5.7(2) . . . .
O5 C18 C19 C20 177.45(17) . . . .
C17 C18 C19 C20 -2.5(3) . . . .
C18 C19 C20 C21 -1.8(3) . . . .
C19 C20 C21 C22 2.8(3) . . . .
C20 C21 C22 C17 0.5(3) . . . .
C20 C21 C22 C23 -179.02(16) . . . .
O4 C17 C22 C21 176.30(15) . . . .
C18 C17 C22 C21 -4.7(2) . . . .
O4 C17 C22 C23 -4.2(2) . . . .
C18 C17 C22 C23 174.80(14) . . . .
N4 N3 C23 C22 -178.04(13) . . . .
C21 C22 C23 N3 -179.54(15) . . . .
C17 C22 C23 N3 1.0(2) . . . .
N3 N4 C24 O6 3.4(2) . . . .
N3 N4 C24 C25 -175.10(13) . . . .
O6 C24 C25 C30 -116.8(2) . . . .
N4 C24 C25 C30 61.8(2) . . . .
O6 C24 C25 C26 54.5(2) . . . .
N4 C24 C25 C26 -126.97(17) . . . .
C30 C25 C26 C27 1.8(3) . . . .
C24 C25 C26 C27 -169.68(16) . . . .
C25 C26 C27 C28 1.7(3) . . . .
C26 C27 C28 C29 -3.6(3) . . . .
C26 C27 C28 Cl2 172.90(15) . . . .
C27 C28 C29 C30 1.9(3) . . . .
Cl2 C28 C29 C30 -174.51(15) . . . .
C26 C25 C30 C29 -3.4(3) . . . .
C24 C25 C30 C29 167.69(17) . . . .
C28 C29 C30 C25 1.6(3) . . . .
C18 O5 C31 C32 -170.13(15) . . . .
C47 O8 C34 C35 -2.9(2) . . . .
C47 O8 C34 C33 177.54(14) . . . .
O7 C33 C34 O8 -0.5(2) . . . .
C38 C33 C34 O8 177.58(13) . . . .
O7 C33 C34 C35 179.98(14) . . . .
C38 C33 C34 C35 -2.0(2) . . . .
O8 C34 C35 C36 -178.99(15) . . . .
C33 C34 C35 C36 0.5(2) . . . .
C34 C35 C36 C37 0.6(3) . . . .
C35 C36 C37 C38 -0.3(3) . . . .
C36 C37 C38 C33 -1.2(2) . . . .
C36 C37 C38 C39 174.11(15) . . . .
O7 C33 C38 C37 -179.76(14) . . . .
C34 C33 C38 C37 2.3(2) . . . .
O7 C33 C38 C39 5.0(2) . . . .
C34 C33 C38 C39 -172.90(14) . . . .
N6 N5 C39 C38 176.31(13) . . . .
C37 C38 C39 N5 -178.81(14) . . . .
C33 C38 C39 N5 -3.6(2) . . . .
N5 N6 C40 O9 -5.0(2) . . . .
N5 N6 C40 C41 175.68(12) . . . .
O9 C40 C41 C46 154.00(14) . . . .
N6 C40 C41 C46 -26.7(2) . . . .
O9 C40 C41 C42 -23.2(2) . . . .
N6 C40 C41 C42 156.11(13) . . . .
C46 C41 C42 C43 0.4(2) . . . .
C40 C41 C42 C43 177.72(14) . . . .
C41 C42 C43 C44 -0.8(2) . . . .
C42 C43 C44 C45 0.9(2) . . . .
C42 C43 C44 Cl3 -179.24(12) . . . .
C43 C44 C45 C46 -0.6(2) . . . .
Cl3 C44 C45 C46 179.52(12) . . . .
C44 C45 C46 C41 0.2(2) . . . .
C42 C41 C46 C45 -0.1(2) . . . .
C40 C41 C46 C45 -177.21(14) . . . .
C34 O8 C47 C48 177.53(15) . . . .
